data_8107108
loop_
_publ_author_name
'Tang, Zhiwei'
'Xie, Guixiang'
'Dong, Yan'
'Wen, Decai'

_publ_section_title
;
 Crystal structure of aqua-(5-nitrosalicylato-\k2
 O,O&#x2032;)-(1,10-phenanthroline-\k2 N,N&#x2032;)copper(II),
 C19H13CuN3O6
;
_journal_issue 4
_journal_name_full 'Zeitschrift f\"ur Kristallographie - New Crystal Structures'
_journal_page_first 1087
_journal_page_last 1088
_journal_paper_doi 10.1515/ncrs-2016-0069
_journal_volume 231
_journal_year 2016
_chemical_formula_moiety 'C19 H13 Cu N3 O6'
_chemical_formula_sum 'C19 H13 Cu N3 O6'
_chemical_formula_weight 442.86
_space_group_IT_number 14
_space_group_name_Hall '-P 2ybc'
_space_group_name_H-M_alt 'P 1 21/c 1'
_symmetry_cell_setting monoclinic
_symmetry_space_group_name_H-M 'P 1 21/c 1'
_atom_sites_solution_hydrogens geom
_atom_sites_solution_primary direct
_atom_sites_solution_secondary difmap
_cell_angle_alpha 90.00
_cell_angle_beta 99.085(17)
_cell_angle_gamma 90.00
_cell_formula_units_Z 4
_cell_length_a 7.208(3)
_cell_length_b 21.720(8)
_cell_length_c 11.098(5)
_cell_measurement_reflns_used 3944
_cell_measurement_temperature 293(2)
_cell_measurement_theta_max 27.48
_cell_measurement_theta_min 3.01
_cell_volume 1715.7(12)
_computing_cell_refinement 'TEXSAN-PC (MOLECULE CO., 1998)'
_computing_data_collection 'TEXSAN-PC (MOLECULE CO., 1998)'
_computing_data_reduction 'TEXSAN-PC (MOLECULE CO., 1998)'
_computing_molecular_graphics 'SHELXL/PC (Sheldrick, 1997)'
_computing_publication_material 'SHELXL-97 (Sheldrick, 1997)'
_computing_structure_refinement 'SHELXL-97 (Sheldrick, 1997)'
_computing_structure_solution 'SHELXS-97 (Sheldrick, 1997)'
_diffrn_ambient_temperature 293(2)
_diffrn_measured_fraction_theta_full 0.998
_diffrn_measured_fraction_theta_max 0.998
_diffrn_measurement_device_type 'Weissenberg IP'
_diffrn_measurement_method '\w scans'
_diffrn_radiation_monochromator graphite
_diffrn_radiation_source 'fine-focus sealed tube'
_diffrn_radiation_type MoK\a
_diffrn_radiation_wavelength 0.71073
_diffrn_reflns_av_R_equivalents 0.0724
_diffrn_reflns_av_sigmaI/netI 0.0679
_diffrn_reflns_limit_h_max 9
_diffrn_reflns_limit_h_min -9
_diffrn_reflns_limit_k_max 28
_diffrn_reflns_limit_k_min -28
_diffrn_reflns_limit_l_max 14
_diffrn_reflns_limit_l_min -14
_diffrn_reflns_number 16553
_diffrn_reflns_theta_full 27.48
_diffrn_reflns_theta_max 27.48
_diffrn_reflns_theta_min 3.01
_diffrn_standards_decay_% none
_diffrn_standards_interval_count none
_diffrn_standards_interval_time none
_diffrn_standards_number none
_exptl_absorpt_coefficient_mu 1.320
_exptl_absorpt_correction_type none
_exptl_crystal_colour green
_exptl_crystal_density_diffrn 1.714
_exptl_crystal_density_method 'not measured'
_exptl_crystal_description chunk
_exptl_crystal_F_000 900
_exptl_crystal_size_max 0.36
_exptl_crystal_size_mid 0.18
_exptl_crystal_size_min 0.12
_refine_diff_density_max 0.586
_refine_diff_density_min -0.288
_refine_diff_density_rms 0.066
_refine_ls_extinction_method none
_refine_ls_goodness_of_fit_ref 0.915
_refine_ls_hydrogen_treatment mixed
_refine_ls_matrix_type full
_refine_ls_number_parameters 268
_refine_ls_number_reflns 3944
_refine_ls_number_restraints 2
_refine_ls_restrained_S_all 0.915
_refine_ls_R_factor_all 0.0812
_refine_ls_R_factor_gt 0.0428
_refine_ls_shift/su_max 0.002
_refine_ls_shift/su_mean 0.000
_refine_ls_structure_factor_coef Fsqd
_refine_ls_weighting_details 'calc w=1/[\s^2^(Fo^2^)+(0.0498P)^2^+0.0000P] where P=(Fo^2^+2Fc^2^)/3'
_refine_ls_weighting_scheme calc
_refine_ls_wR_factor_gt 0.0934
_refine_ls_wR_factor_ref 0.1044
_reflns_number_gt 2401
_reflns_number_total 3944
_reflns_threshold_expression >2sigma(I)
_cod_data_source_file suppl_ncrs-2016-0069_suppl.cif
_cod_data_source_block d
_cod_original_cell_volume 1715.8(12)
_cod_original_sg_symbol_H-M P21/c
_cod_database_code 8107108

loop_
_symmetry_equiv_pos_as_xyz
'x, y, z'
'-x, y+1/2, -z+1/2'
'-x, -y, -z'
'x, -y-1/2, z-1/2'

loop_
_atom_site_label
_atom_site_type_symbol
_atom_site_fract_x
_atom_site_fract_y
_atom_site_fract_z
_atom_site_U_iso_or_equiv
_atom_site_adp_type
_atom_site_occupancy
_atom_site_symmetry_multiplicity
_atom_site_calc_flag
_atom_site_refinement_flags
_atom_site_disorder_assembly
_atom_site_disorder_group
Cu1 Cu 0.32548(5) 0.686288(17) 0.07623(3) 0.03931(14) Uani 1 1 d . . .
N1 N -0.1219(5) 0.47485(13) -0.3285(3) 0.0609(9) Uani 1 1 d . . .
N2 N 0.3834(3) 0.77545(12) 0.1188(2) 0.0385(6) Uani 1 1 d . . .
N3 N 0.5102(3) 0.67276(12) 0.2312(2) 0.0414(6) Uani 1 1 d . . .
O1 O 0.0068(3) 0.69591(9) -0.25518(19) 0.0441(5) Uani 1 1 d . . .
O2 O 0.1849(3) 0.70907(9) -0.07735(18) 0.0424(5) Uani 1 1 d . . .
O3 O 0.3215(3) 0.60067(10) 0.0427(2) 0.0497(6) Uani 1 1 d . . .
O4 O -0.1081(4) 0.41922(11) -0.3351(2) 0.0699(8) Uani 1 1 d . . .
O5 O -0.2387(5) 0.50388(13) -0.3993(3) 0.1158(15) Uani 1 1 d . . .
C1 C 0.1011(4) 0.60568(13) -0.1447(3) 0.0352(7) Uani 1 1 d . . .
C2 C 0.2176(4) 0.57409(14) -0.0488(3) 0.0392(7) Uani 1 1 d . . .
C3 C 0.2215(5) 0.50895(15) -0.0547(3) 0.0471(8) Uani 1 1 d . . .
H3A H 0.3017 0.4877 0.0050 0.057 Uiso 1 1 calc R . .
C4 C 0.1140(4) 0.47613(14) -0.1432(3) 0.0473(8) Uani 1 1 d . . .
H4A H 0.1192 0.4333 -0.1440 0.057 Uiso 1 1 calc R . .
C5 C -0.0047(4) 0.50827(14) -0.2332(3) 0.0431(8) Uani 1 1 d . . .
C6 C -0.0082(4) 0.57179(14) -0.2334(3) 0.0413(7) Uani 1 1 d . . .
H6A H -0.0867 0.5922 -0.2952 0.050 Uiso 1 1 calc R . .
C7 C 0.0955(4) 0.67432(13) -0.1603(3) 0.0363(7) Uani 1 1 d . . .
C8 C 0.3204(4) 0.82558(15) 0.0599(3) 0.0455(8) Uani 1 1 d . . .
H8A H 0.2422 0.8217 -0.0148 0.055 Uiso 1 1 calc R . .
C9 C 0.3667(5) 0.88439(16) 0.1053(3) 0.0509(9) Uani 1 1 d . . .
H9A H 0.3223 0.9190 0.0603 0.061 Uiso 1 1 calc R . .
C10 C 0.4770(5) 0.89088(16) 0.2156(3) 0.0506(9) Uani 1 1 d . . .
H10A H 0.5071 0.9300 0.2467 0.061 Uiso 1 1 calc R . .
C11 C 0.5452(4) 0.83914(16) 0.2824(3) 0.0436(7) Uani 1 1 d . . .
C12 C 0.6590(4) 0.83989(19) 0.4000(3) 0.0519(9) Uani 1 1 d . . .
H12A H 0.6890 0.8775 0.4382 0.062 Uiso 1 1 calc R . .
C13 C 0.7238(5) 0.78801(19) 0.4571(3) 0.0526(9) Uani 1 1 d . . .
H13A H 0.7983 0.7904 0.5334 0.063 Uiso 1 1 calc R . .
C14 C 0.6804(4) 0.72873(18) 0.4026(3) 0.0476(9) Uani 1 1 d . . .
C15 C 0.7448(5) 0.67284(19) 0.4544(3) 0.0570(10) Uani 1 1 d . . .
H15A H 0.8249 0.6721 0.5288 0.068 Uiso 1 1 calc R . .
C16 C 0.6899(5) 0.61889(19) 0.3956(3) 0.0597(10) Uani 1 1 d . . .
H16A H 0.7320 0.5814 0.4299 0.072 Uiso 1 1 calc R . .
C17 C 0.5714(5) 0.62071(17) 0.2847(3) 0.0523(9) Uani 1 1 d . . .
H17A H 0.5333 0.5837 0.2463 0.063 Uiso 1 1 calc R . .
C18 C 0.5645(4) 0.72620(15) 0.2890(3) 0.0397(7) Uani 1 1 d . . .
C19 C 0.4969(4) 0.78179(15) 0.2284(3) 0.0377(7) Uani 1 1 d . . .
O6 O 0.0710(3) 0.68764(10) 0.1829(2) 0.0469(5) Uani 1 1 d D . .
H1WB H 0.059(5) 0.7222(8) 0.211(3) 0.056 Uiso 1 1 d D . .
H1WA H 0.079(5) 0.6601(12) 0.234(3) 0.056 Uiso 1 1 d D . .

loop_
_atom_site_aniso_label
_atom_site_aniso_U_11
_atom_site_aniso_U_22
_atom_site_aniso_U_33
_atom_site_aniso_U_23
_atom_site_aniso_U_13
_atom_site_aniso_U_12
Cu1 0.0478(2) 0.0328(2) 0.0334(2) -0.00015(16) -0.00603(15) 0.00154(18)
N1 0.086(2) 0.0355(16) 0.0518(19) -0.0022(13) -0.0188(16) -0.0036(16)
N2 0.0420(14) 0.0389(14) 0.0336(14) -0.0005(11) 0.0024(11) -0.0011(12)
N3 0.0440(14) 0.0425(16) 0.0346(14) 0.0033(11) -0.0031(11) 0.0047(12)
O1 0.0594(13) 0.0305(11) 0.0371(12) 0.0038(9) -0.0089(10) -0.0056(10)
O2 0.0564(12) 0.0316(10) 0.0343(12) 0.0003(9) -0.0079(10) 0.0010(10)
O3 0.0644(14) 0.0327(11) 0.0441(14) -0.0018(9) -0.0156(11) 0.0041(11)
O4 0.108(2) 0.0279(13) 0.0633(18) -0.0030(11) -0.0180(15) -0.0058(13)
O5 0.168(3) 0.0460(17) 0.100(3) -0.0088(16) -0.082(2) 0.0059(19)
C1 0.0421(16) 0.0302(15) 0.0325(16) 0.0020(12) 0.0038(12) 0.0042(13)
C2 0.0448(17) 0.0342(16) 0.0369(17) -0.0022(13) 0.0014(13) 0.0044(14)
C3 0.059(2) 0.0325(16) 0.045(2) 0.0060(14) -0.0054(15) 0.0075(15)
C4 0.061(2) 0.0270(16) 0.052(2) -0.0001(14) 0.0003(16) 0.0028(15)
C5 0.0554(19) 0.0331(16) 0.0384(18) -0.0047(13) -0.0005(14) 0.0016(15)
C6 0.0535(18) 0.0309(16) 0.0364(18) 0.0028(13) -0.0029(14) 0.0041(15)
C7 0.0429(16) 0.0330(16) 0.0322(16) 0.0001(12) 0.0037(13) -0.0025(13)
C8 0.0523(18) 0.0439(19) 0.0379(18) 0.0036(14) -0.0005(14) 0.0031(16)
C9 0.059(2) 0.0388(18) 0.054(2) 0.0032(15) 0.0086(17) 0.0031(16)
C10 0.061(2) 0.0394(18) 0.052(2) -0.0088(16) 0.0124(17) -0.0116(17)
C11 0.0421(16) 0.0464(18) 0.0427(18) -0.0038(15) 0.0075(14) -0.0088(16)
C12 0.0499(19) 0.060(2) 0.045(2) -0.0162(17) 0.0038(16) -0.0140(18)
C13 0.0427(18) 0.077(3) 0.0354(18) -0.0088(18) -0.0025(14) -0.0082(18)
C14 0.0367(16) 0.072(2) 0.0322(18) 0.0062(16) -0.0008(14) 0.0003(17)
C15 0.0475(18) 0.077(3) 0.043(2) 0.0109(19) -0.0037(15) 0.0054(19)
C16 0.064(2) 0.062(2) 0.050(2) 0.0173(18) -0.0022(18) 0.017(2)
C17 0.059(2) 0.048(2) 0.047(2) 0.0080(16) 0.0003(16) 0.0076(17)
C18 0.0368(16) 0.0484(19) 0.0328(17) 0.0046(14) 0.0016(13) -0.0012(14)
C19 0.0353(15) 0.0426(17) 0.0344(16) -0.0035(14) 0.0029(12) -0.0036(14)
O6 0.0619(13) 0.0338(12) 0.0427(14) 0.0013(10) 0.0008(11) 0.0053(12)

loop_
_atom_type_symbol
_atom_type_description
_atom_type_scat_dispersion_real
_atom_type_scat_dispersion_imag
_atom_type_scat_source
C C 0.0033 0.0016 'International Tables Vol C Tables 4.2.6.8 and 6.1.1.4'
H H 0.0000 0.0000 'International Tables Vol C Tables 4.2.6.8 and 6.1.1.4'
N N 0.0061 0.0033 'International Tables Vol C Tables 4.2.6.8 and 6.1.1.4'
O O 0.0106 0.0060 'International Tables Vol C Tables 4.2.6.8 and 6.1.1.4'
Cu Cu 0.3201 1.2651 'International Tables Vol C Tables 4.2.6.8 and 6.1.1.4'

loop_
_geom_angle_atom_site_label_1
_geom_angle_atom_site_label_2
_geom_angle_atom_site_label_3
_geom_angle
_geom_angle_site_symmetry_1
_geom_angle_site_symmetry_3
O3 Cu1 O2 95.15(9) . .
O3 Cu1 N2 169.09(10) . .
O2 Cu1 N2 91.20(10) . .
O3 Cu1 N3 90.68(10) . .
O2 Cu1 N3 169.60(10) . .
N2 Cu1 N3 81.77(10) . .
O3 Cu1 O6 97.06(9) . .
O2 Cu1 O6 95.79(9) . .
N2 Cu1 O6 91.10(9) . .
N3 Cu1 O6 92.02(10) . .
O4 N1 O5 121.7(3) . .
O4 N1 C5 120.0(3) . .
O5 N1 C5 118.2(3) . .
C8 N2 C19 118.2(3) . .
C8 N2 Cu1 129.5(2) . .
C19 N2 Cu1 112.2(2) . .
C17 N3 C18 118.0(3) . .
C17 N3 Cu1 129.5(2) . .
C18 N3 Cu1 112.4(2) . .
C7 O2 Cu1 128.68(19) . .
C2 O3 Cu1 125.36(19) . .
C6 C1 C2 118.8(3) . .
C6 C1 C7 116.6(3) . .
C2 C1 C7 124.6(3) . .
O3 C2 C3 117.8(3) . .
O3 C2 C1 124.7(3) . .
C3 C2 C1 117.4(3) . .
C4 C3 C2 123.1(3) . .
C4 C3 H3A 118.5 . .
C2 C3 H3A 118.5 . .
C3 C4 C5 118.2(3) . .
C3 C4 H4A 120.9 . .
C5 C4 H4A 120.9 . .
C6 C5 C4 120.7(3) . .
C6 C5 N1 119.6(3) . .
C4 C5 N1 119.7(3) . .
C1 C6 C5 121.8(3) . .
C1 C6 H6A 119.1 . .
C5 C6 H6A 119.1 . .
O1 C7 O2 121.5(3) . .
O1 C7 C1 118.5(3) . .
O2 C7 C1 120.0(2) . .
N2 C8 C9 122.4(3) . .
N2 C8 H8A 118.8 . .
C9 C8 H8A 118.8 . .
C10 C9 C8 119.6(3) . .
C10 C9 H9A 120.2 . .
C8 C9 H9A 120.2 . .
C9 C10 C11 120.2(3) . .
C9 C10 H10A 119.9 . .
C11 C10 H10A 119.9 . .
C10 C11 C19 116.5(3) . .
C10 C11 C12 125.5(3) . .
C19 C11 C12 118.0(3) . .
C13 C12 C11 122.0(3) . .
C13 C12 H12A 119.0 . .
C11 C12 H12A 119.0 . .
C12 C13 C14 121.2(3) . .
C12 C13 H13A 119.4 . .
C14 C13 H13A 119.4 . .
C15 C14 C18 116.8(3) . .
C15 C14 C13 124.9(3) . .
C18 C14 C13 118.3(3) . .
C16 C15 C14 119.9(3) . .
C16 C15 H15A 120.1 . .
C14 C15 H15A 120.1 . .
C15 C16 C17 119.4(4) . .
C15 C16 H16A 120.3 . .
C17 C16 H16A 120.3 . .
N3 C17 C16 122.7(4) . .
N3 C17 H17A 118.6 . .
C16 C17 H17A 118.6 . .
N3 C18 C14 123.2(3) . .
N3 C18 C19 116.7(3) . .
C14 C18 C19 120.1(3) . .
N2 C19 C11 123.0(3) . .
N2 C19 C18 116.5(3) . .
C11 C19 C18 120.4(3) . .
Cu1 O6 H1WB 110(3) . .
Cu1 O6 H1WA 111(3) . .
H1WB O6 H1WA 114(4) . .

loop_
_geom_bond_atom_site_label_1
_geom_bond_atom_site_label_2
_geom_bond_distance
_geom_bond_site_symmetry_2
Cu1 O3 1.896(2) .
Cu1 O2 1.906(2) .
Cu1 N2 2.021(3) .
Cu1 N3 2.023(3) .
Cu1 O6 2.335(3) .
N1 O4 1.216(4) .
N1 O5 1.231(4) .
N1 C5 1.442(4) .
N2 C8 1.313(4) .
N2 C19 1.362(4) .
N3 C17 1.321(4) .
N3 C18 1.354(4) .
O1 C7 1.235(3) .
O2 C7 1.283(3) .
O3 C2 1.298(3) .
C1 C6 1.374(4) .
C1 C2 1.423(4) .
C1 C7 1.501(4) .
C2 C3 1.417(4) .
C3 C4 1.354(4) .
C3 H3A 0.9300 .
C4 C5 1.396(4) .
C4 H4A 0.9300 .
C5 C6 1.380(4) .
C6 H6A 0.9300 .
C8 C9 1.394(5) .
C8 H8A 0.9300 .
C9 C10 1.358(5) .
C9 H9A 0.9300 .
C10 C11 1.392(5) .
C10 H10A 0.9300 .
C11 C19 1.402(4) .
C11 C12 1.427(4) .
C12 C13 1.340(5) .
C12 H12A 0.9300 .
C13 C14 1.436(5) .
C13 H13A 0.9300 .
C14 C15 1.391(5) .
C14 C18 1.399(4) .
C15 C16 1.368(5) .
C15 H15A 0.9300 .
C16 C17 1.383(5) .
C16 H16A 0.9300 .
C17 H17A 0.9300 .
C18 C19 1.429(4) .
O6 H1WB 0.824(10) .
O6 H1WA 0.817(10) .

loop_
_geom_hbond_atom_site_label_D
_geom_hbond_atom_site_label_H
_geom_hbond_atom_site_label_A
_geom_hbond_distance_DH
_geom_hbond_distance_HA
_geom_hbond_distance_DA
_geom_hbond_angle_DHA
_geom_hbond_site_symmetry_A
O6 H1WB O1 0.824(10) 1.867(13) 2.680(3) 169(4) 4_576
O6 H1WA O4 0.817(10) 2.051(12) 2.858(3) 170(4) 3_565

loop_
_geom_torsion_atom_site_label_1
_geom_torsion_atom_site_label_2
_geom_torsion_atom_site_label_3
_geom_torsion_atom_site_label_4
_geom_torsion
_geom_torsion_site_symmetry_1
_geom_torsion_site_symmetry_2
_geom_torsion_site_symmetry_3
_geom_torsion_site_symmetry_4
O3 Cu1 N2 C8 132.1(5) . . . .
O2 Cu1 N2 C8 6.4(3) . . . .
N3 Cu1 N2 C8 178.7(3) . . . .
O6 Cu1 N2 C8 -89.4(3) . . . .
O3 Cu1 N2 C19 -51.7(6) . . . .
O2 Cu1 N2 C19 -177.4(2) . . . .
N3 Cu1 N2 C19 -5.1(2) . . . .
O6 Cu1 N2 C19 86.8(2) . . . .
O3 Cu1 N3 C17 -7.5(3) . . . .
O2 Cu1 N3 C17 -131.8(5) . . . .
N2 Cu1 N3 C17 -179.6(3) . . . .
O6 Cu1 N3 C17 89.6(3) . . . .
O3 Cu1 N3 C18 177.4(2) . . . .
O2 Cu1 N3 C18 53.2(6) . . . .
N2 Cu1 N3 C18 5.3(2) . . . .
O6 Cu1 N3 C18 -85.5(2) . . . .
O3 Cu1 O2 C7 10.4(3) . . . .
N2 Cu1 O2 C7 -178.4(3) . . . .
N3 Cu1 O2 C7 134.3(5) . . . .
O6 Cu1 O2 C7 -87.2(3) . . . .
O2 Cu1 O3 C2 -11.5(3) . . . .
N2 Cu1 O3 C2 -136.9(5) . . . .
N3 Cu1 O3 C2 177.1(3) . . . .
O6 Cu1 O3 C2 85.0(3) . . . .
Cu1 O3 C2 C3 -175.2(2) . . . .
Cu1 O3 C2 C1 5.5(5) . . . .
C6 C1 C2 O3 -177.2(3) . . . .
C7 C1 C2 O3 6.2(5) . . . .
C6 C1 C2 C3 3.5(4) . . . .
C7 C1 C2 C3 -173.2(3) . . . .
O3 C2 C3 C4 177.4(3) . . . .
C1 C2 C3 C4 -3.2(5) . . . .
C2 C3 C4 C5 0.6(5) . . . .
C3 C4 C5 C6 1.7(5) . . . .
C3 C4 C5 N1 -179.7(3) . . . .
O4 N1 C5 C6 173.7(4) . . . .
O5 N1 C5 C6 -8.6(6) . . . .
O4 N1 C5 C4 -5.0(5) . . . .
O5 N1 C5 C4 172.8(4) . . . .
C2 C1 C6 C5 -1.4(5) . . . .
C7 C1 C6 C5 175.5(3) . . . .
C4 C5 C6 C1 -1.2(5) . . . .
N1 C5 C6 C1 -179.9(3) . . . .
Cu1 O2 C7 O1 178.6(2) . . . .
Cu1 O2 C7 C1 -3.0(4) . . . .
C6 C1 C7 O1 -5.8(4) . . . .
C2 C1 C7 O1 171.0(3) . . . .
C6 C1 C7 O2 175.7(3) . . . .
C2 C1 C7 O2 -7.5(4) . . . .
C19 N2 C8 C9 0.4(5) . . . .
Cu1 N2 C8 C9 176.4(3) . . . .
N2 C8 C9 C10 -1.6(5) . . . .
C8 C9 C10 C11 0.7(5) . . . .
C9 C10 C11 C19 1.3(5) . . . .
C9 C10 C11 C12 -178.8(3) . . . .
C10 C11 C12 C13 -178.0(3) . . . .
C19 C11 C12 C13 2.0(5) . . . .
C11 C12 C13 C14 -0.5(6) . . . .
C12 C13 C14 C15 178.7(3) . . . .
C12 C13 C14 C18 -1.5(5) . . . .
C18 C14 C15 C16 -1.7(5) . . . .
C13 C14 C15 C16 178.2(3) . . . .
C14 C15 C16 C17 0.3(6) . . . .
C18 N3 C17 C16 -1.0(5) . . . .
Cu1 N3 C17 C16 -175.8(3) . . . .
C15 C16 C17 N3 1.1(6) . . . .
C17 N3 C18 C14 -0.6(5) . . . .
Cu1 N3 C18 C14 175.1(2) . . . .
C17 N3 C18 C19 179.6(3) . . . .
Cu1 N3 C18 C19 -4.7(4) . . . .
C15 C14 C18 N3 1.9(5) . . . .
C13 C14 C18 N3 -178.0(3) . . . .
C15 C14 C18 C19 -178.3(3) . . . .
C13 C14 C18 C19 1.8(5) . . . .
C8 N2 C19 C11 1.8(5) . . . .
Cu1 N2 C19 C11 -174.9(2) . . . .
C8 N2 C19 C18 -179.2(3) . . . .
Cu1 N2 C19 C18 4.1(3) . . . .
C10 C11 C19 N2 -2.6(5) . . . .
C12 C11 C19 N2 177.5(3) . . . .
C10 C11 C19 C18 178.4(3) . . . .
C12 C11 C19 C18 -1.5(5) . . . .
N3 C18 C19 N2 0.4(4) . . . .
C14 C18 C19 N2 -179.4(3) . . . .
N3 C18 C19 C11 179.5(3) . . . .
C14 C18 C19 C11 -0.4(5) . . . .
